data_2217613
loop_
_publ_author_name
'Kai, Zhao'
'Yin, Xian-Hong'
'Yu, Feng'
'Jie, Zhu'
'Lin, Cui-Wu'
'Zhuang, Yue'

_publ_section_title
;
 Tris[6-(3,5-dimethyl-1<i>H</i>-pyrazol-1-yl)picolinato]gadolinium(III)
 methanol hemisolvate 2.5-hydrate
;
_journal_coeditor_code OM2208
_journal_issue 2
_journal_name_full 'Acta Crystallographica Section E'
_journal_page_first m407
_journal_page_last m407
_journal_paper_doi 10.1107/S1600536808001931
_journal_volume 64
_journal_year 2008
_chemical_formula_iupac '[Gd (C11 H10 N3 O2)3], 0.5C H4 O, 2.5H2 O'
_chemical_formula_moiety 'C33 H30 N9 Gd O6, 0.5(C H4 O), 2.5(H2 O)'
_chemical_formula_sum 'C33.5 H37 Gd N9 O9'
_chemical_formula_weight 866.97
_chemical_name_systematic
;
Tris[6-(3,5-dimethyl-1<i>H</i>-pyrazol-1-yl)picolinato]gadolinium(III)
methanol hemisolvate 2.5-hydrate
;
_space_group_IT_number 14
_symmetry_cell_setting monoclinic
_symmetry_space_group_name_Hall '-P 2yn'
_symmetry_space_group_name_H-M 'P 1 21/n 1'
_atom_sites_solution_hydrogens geom
_atom_sites_solution_primary direct
_atom_sites_solution_secondary difmap
_audit_creation_method SHELXL-97
_cell_angle_alpha 90.00
_cell_angle_beta 107.434(2)
_cell_angle_gamma 90.00
_cell_formula_units_Z 4
_cell_length_a 15.5217(18)
_cell_length_b 16.5515(19)
_cell_length_c 16.434(2)
_cell_measurement_reflns_used 7251
_cell_measurement_temperature 298(2)
_cell_measurement_theta_max 25.01
_cell_measurement_theta_min 1.58
_cell_volume 4028.1(8)
_computing_cell_refinement 'SMART (Siemens, 1996)'
_computing_data_collection 'SMART (Siemens, 1996)'
_computing_data_reduction 'SAINT (Siemens, 1996)'
_computing_molecular_graphics 'SHELXTL (Sheldrick, 2008)'
_computing_publication_material 'SHELXTL (Sheldrick, 2008)'
_computing_structure_refinement 'SHELXL97 (Sheldrick, 2008)'
_computing_structure_solution 'SHELXS97 (Sheldrick, 2008)'
_diffrn_ambient_temperature 298(2)
_diffrn_measured_fraction_theta_full 0.999
_diffrn_measured_fraction_theta_max 0.999
_diffrn_measurement_device_type 'Bruker SMART 1000'
_diffrn_measurement_method '\f and \w'
_diffrn_radiation_monochromator graphite
_diffrn_radiation_source 'fine-focus sealed tube'
_diffrn_radiation_type MoK\a
_diffrn_radiation_wavelength 0.71073
_diffrn_reflns_av_R_equivalents 0.0375
_diffrn_reflns_av_sigmaI/netI 0.0492
_diffrn_reflns_limit_h_max 17
_diffrn_reflns_limit_h_min -18
_diffrn_reflns_limit_k_max 19
_diffrn_reflns_limit_k_min -19
_diffrn_reflns_limit_l_max 19
_diffrn_reflns_limit_l_min -15
_diffrn_reflns_number 19991
_diffrn_reflns_theta_full 25.01
_diffrn_reflns_theta_max 25.01
_diffrn_reflns_theta_min 1.58
_exptl_absorpt_coefficient_mu 1.706
_exptl_absorpt_correction_T_max 0.5140
_exptl_absorpt_correction_T_min 0.4826
_exptl_absorpt_correction_type multi-scan
_exptl_absorpt_process_details '(SADABS; Sheldrick, 1996)'
_exptl_crystal_colour colorless
_exptl_crystal_density_diffrn 1.430
_exptl_crystal_density_method 'not measured'
_exptl_crystal_description block
_exptl_crystal_F_000 1748
_exptl_crystal_size_max 0.50
_exptl_crystal_size_mid 0.49
_exptl_crystal_size_min 0.45
_refine_diff_density_max 1.336
_refine_diff_density_min -1.003
_refine_ls_extinction_method none
_refine_ls_goodness_of_fit_ref 1.081
_refine_ls_hydrogen_treatment constr
_refine_ls_matrix_type full
_refine_ls_number_parameters 505
_refine_ls_number_reflns 7101
_refine_ls_number_restraints 0
_refine_ls_restrained_S_all 1.081
_refine_ls_R_factor_all 0.0670
_refine_ls_R_factor_gt 0.0443
_refine_ls_shift/su_max 0.001
_refine_ls_shift/su_mean 0.000
_refine_ls_structure_factor_coef Fsqd
_refine_ls_weighting_details 'calc w=1/[\s^2^(Fo^2^)+(0.0899P)^2^+0.2214P] where P=(Fo^2^+2Fc^2^)/3'
_refine_ls_weighting_scheme calc
_refine_ls_wR_factor_gt 0.1336
_refine_ls_wR_factor_ref 0.1469
_reflns_number_gt 5129
_reflns_number_total 7101
_reflns_threshold_expression I>2\s(I)
_cod_data_source_file om2208.cif
_cod_data_source_block I
_cod_original_cell_volume 4028.0(8)
_cod_original_sg_symbol_H-M 'P 21/n'
_cod_database_code 2217613
_cod_database_fobs_code 2217613

loop_
_symmetry_equiv_pos_as_xyz
'x, y, z'
'-x+1/2, y+1/2, -z+1/2'
'-x, -y, -z'
'x-1/2, -y-1/2, z-1/2'

loop_
_atom_site_type_symbol
_atom_site_label
_atom_site_fract_x
_atom_site_fract_y
_atom_site_fract_z
_atom_site_U_iso_or_equiv
_atom_site_adp_type
_atom_site_calc_flag
_atom_site_refinement_flags
_atom_site_occupancy
Gd Gd1 0.704685(17) 0.060270(16) 0.866254(18) 0.03314(13) Uani d . 1
N N1 0.8658(3) 0.0884(3) 0.9613(3) 0.0352(11) Uani d . 1
N N2 0.9217(3) 0.0719(3) 0.8485(3) 0.0372(12) Uani d . 1
N N3 0.8436(3) 0.0310(3) 0.8074(3) 0.0410(12) Uani d . 1
N N4 0.5908(3) -0.0223(3) 0.9109(3) 0.0361(11) Uani d . 1
N N5 0.4775(3) 0.0643(3) 0.8416(4) 0.0428(13) Uani d . 1
N N6 0.5442(3) 0.1201(3) 0.8435(4) 0.0514(14) Uani d . 1
N N7 0.6714(3) 0.1199(3) 0.7172(3) 0.0422(12) Uani d . 1
N N8 0.7776(4) 0.2190(3) 0.7700(3) 0.0484(13) Uani d . 1
N N9 0.7582(4) 0.2151(3) 0.8470(3) 0.0489(13) Uani d . 1
O O1 0.7175(3) 0.1017(3) 1.0057(3) 0.0465(11) Uani d . 1
O O2 0.7941(3) 0.1072(5) 1.1439(3) 0.0833(19) Uani d . 1
O O3 0.7600(3) -0.0609(2) 0.9325(3) 0.0439(11) Uani d . 1
O O4 0.7576(3) -0.1610(3) 1.0214(3) 0.0575(12) Uani d . 1
O O5 0.6111(3) -0.0179(2) 0.7530(3) 0.0459(10) Uani d . 1
O O6 0.5029(4) -0.0245(3) 0.6291(4) 0.0802(18) Uani d . 1
O O7 0.1858(7) 0.2686(7) 0.6923(8) 0.090(4) Uani d P 0.50
H H7D 0.2024 0.2721 0.7464 0.108 Uiso d PR 0.50
H H7E 0.2154 0.3030 0.6731 0.108 Uiso d PR 0.50
O O8 0.2573(8) 0.2951(7) 0.8861(8) 0.100(4) Uani d P 0.50
H H8A 0.2711 0.2522 0.9155 0.120 Uiso d PR 0.50
H H8B 0.3037 0.3124 0.8742 0.120 Uiso d PR 0.50
O O9 0.1011(9) 0.3661(10) 0.8144(10) 0.125(5) Uani d P 0.50
H H9A 0.1513 0.3492 0.8471 0.150 Uiso d PR 0.50
H H9B 0.0785 0.3991 0.8420 0.150 Uiso d PR 0.50
O O10 0.1065(14) 0.1462(12) 0.5951(12) 0.191(9) Uani d P 0.50
H H10A 0.1499 0.1791 0.6004 0.229 Uiso d PR 0.50
H H10B 0.0670 0.1558 0.5477 0.229 Uiso d PR 0.50
O O11 0.3711(10) 0.3944(12) 0.8122(10) 0.131(6) Uani d P 0.50
H H11 0.3671 0.4249 0.7719 0.197 Uiso calc PR 0.50
O O12 0.692(2) 0.033(2) 0.417(2) 0.35(3) Uani d P 0.50
H H12A 0.6414 0.0138 0.4181 0.426 Uiso d PR 0.50
H H12B 0.6814 0.0732 0.3838 0.426 Uiso d PR 0.50
C C1 0.7885(4) 0.1022(4) 1.0680(4) 0.0479(16) Uani d . 1
C C2 0.8756(4) 0.0975(4) 1.0439(4) 0.0387(14) Uani d . 1
C C3 0.9603(4) 0.1085(4) 1.1044(4) 0.0504(17) Uani d . 1
H H3 0.9661 0.1134 1.1622 0.060 Uiso calc R 1
C C4 1.0346(4) 0.1116(4) 1.0750(4) 0.0479(16) Uani d . 1
H H4 1.0916 0.1202 1.1133 0.057 Uiso calc R 1
C C5 1.0253(4) 0.1023(4) 0.9908(4) 0.0441(15) Uani d . 1
H H5 1.0753 0.1047 0.9708 0.053 Uiso calc R 1
C C6 0.9389(4) 0.0889(3) 0.9345(4) 0.0379(14) Uani d . 1
C C7 1.0654(5) 0.1232(6) 0.8168(5) 0.086(3) Uani d . 1
H H7A 1.0587 0.1748 0.8408 0.129 Uiso calc R 1
H H7B 1.0818 0.1308 0.7655 0.129 Uiso calc R 1
H H7C 1.1118 0.0929 0.8571 0.129 Uiso calc R 1
C C8 0.9764(4) 0.0771(5) 0.7964(5) 0.059(2) Uani d . 1
C C9 0.9325(5) 0.0386(5) 0.7233(5) 0.064(2) Uani d . 1
H H9 0.9529 0.0325 0.6760 0.077 Uiso calc R 1
C C10 0.8515(4) 0.0099(4) 0.7313(4) 0.0490(16) Uani d . 1
C C11 0.7833(5) -0.0415(5) 0.6708(5) 0.072(2) Uani d . 1
H H11A 0.7521 -0.0102 0.6216 0.108 Uiso calc R 1
H H11B 0.7408 -0.0611 0.6982 0.108 Uiso calc R 1
H H11C 0.8129 -0.0864 0.6535 0.108 Uiso calc R 1
C C12 0.7212(4) -0.1057(4) 0.9742(4) 0.0368(13) Uani d . 1
C C13 0.6208(4) -0.0897(4) 0.9568(4) 0.0375(13) Uani d . 1
C C14 0.5651(4) -0.1426(4) 0.9806(4) 0.0456(15) Uani d . 1
H H14 0.5881 -0.1882 1.0128 0.055 Uiso calc R 1
C C15 0.4736(4) -0.1264(4) 0.9556(5) 0.0560(19) Uani d . 1
H H15 0.4341 -0.1614 0.9707 0.067 Uiso calc R 1
C C16 0.4410(4) -0.0585(4) 0.9081(5) 0.0493(17) Uani d . 1
H H16 0.3795 -0.0470 0.8903 0.059 Uiso calc R 1
C C17 0.5028(4) -0.0078(4) 0.8876(4) 0.0389(14) Uani d . 1
C C18 0.3043(5) 0.0523(6) 0.7872(7) 0.105(4) Uani d . 1
H H18A 0.2844 0.0573 0.8369 0.157 Uiso calc R 1
H H18B 0.3122 -0.0038 0.7763 0.157 Uiso calc R 1
H H18C 0.2600 0.0755 0.7390 0.157 Uiso calc R 1
C C19 0.3945(4) 0.0969(5) 0.8020(5) 0.063(2) Uani d . 1
C C20 0.4093(5) 0.1734(5) 0.7808(5) 0.075(2) Uani d . 1
H H20 0.3653 0.2109 0.7539 0.090 Uiso calc R 1
C C21 0.5023(4) 0.1859(4) 0.8064(5) 0.0600(19) Uani d . 1
C C22 0.5512(6) 0.2626(5) 0.8014(8) 0.108(4) Uani d . 1
H H22A 0.5166 0.3077 0.8110 0.162 Uiso calc R 1
H H22B 0.5594 0.2673 0.7460 0.162 Uiso calc R 1
H H22C 0.6091 0.2622 0.8441 0.162 Uiso calc R 1
C C23 0.5688(5) 0.0082(4) 0.6795(4) 0.0512(17) Uani d . 1
C C24 0.6078(4) 0.0844(4) 0.6530(4) 0.0466(16) Uani d . 1
C C25 0.5839(5) 0.1123(5) 0.5715(5) 0.066(2) Uani d . 1
H H25 0.5396 0.0860 0.5288 0.079 Uiso calc R 1
C C26 0.6265(5) 0.1809(5) 0.5527(5) 0.071(2) Uani d . 1
H H26 0.6115 0.2011 0.4974 0.085 Uiso calc R 1
C C27 0.6910(5) 0.2178(5) 0.6176(5) 0.063(2) Uani d . 1
H H27 0.7200 0.2641 0.6074 0.076 Uiso calc R 1
C C28 0.7124(4) 0.1845(4) 0.6996(4) 0.0480(16) Uani d . 1
C C29 0.8930(5) 0.2784(5) 0.7065(6) 0.079(3) Uani d . 1
H H29A 0.9561 0.2902 0.7308 0.119 Uiso calc R 1
H H29B 0.8638 0.3227 0.6712 0.119 Uiso calc R 1
H H29C 0.8861 0.2303 0.6725 0.119 Uiso calc R 1
C C30 0.8508(5) 0.2659(4) 0.7767(5) 0.059(2) Uani d . 1
C C31 0.8787(5) 0.2951(4) 0.8578(6) 0.066(2) Uani d . 1
H H31 0.9277 0.3291 0.8810 0.079 Uiso calc R 1
C C32 0.8200(5) 0.2644(4) 0.8990(5) 0.059(2) Uani d . 1
C C33 0.8156(7) 0.2833(5) 0.9858(5) 0.086(3) Uani d . 1
H H33A 0.7685 0.2520 0.9974 0.128 Uiso calc R 1
H H33B 0.8030 0.3398 0.9894 0.128 Uiso calc R 1
H H33C 0.8723 0.2705 1.0270 0.128 Uiso calc R 1
C C34 0.3849(15) 0.4409(15) 0.889(2) 0.145(13) Uani d P 0.50
H H34A 0.4129 0.4076 0.9375 0.218 Uiso calc PR 0.50
H H34B 0.3277 0.4599 0.8926 0.218 Uiso calc PR 0.50
H H34C 0.4231 0.4862 0.8879 0.218 Uiso calc PR 0.50

loop_
_atom_site_aniso_label
_atom_site_aniso_U_11
_atom_site_aniso_U_22
_atom_site_aniso_U_33
_atom_site_aniso_U_12
_atom_site_aniso_U_13
_atom_site_aniso_U_23
Gd1 0.02672(18) 0.0401(2) 0.0335(2) -0.00086(11) 0.01038(13) 0.00180(13)
N1 0.030(3) 0.035(2) 0.042(3) -0.001(2) 0.013(2) 0.001(2)
N2 0.027(3) 0.048(3) 0.040(3) 0.001(2) 0.015(2) 0.004(2)
N3 0.030(3) 0.049(3) 0.045(3) 0.002(2) 0.014(2) 0.004(3)
N4 0.029(2) 0.047(3) 0.033(3) 0.001(2) 0.010(2) 0.000(2)
N5 0.026(2) 0.057(3) 0.046(3) 0.004(2) 0.011(2) -0.003(3)
N6 0.042(3) 0.057(3) 0.057(4) 0.009(3) 0.019(3) 0.013(3)
N7 0.041(3) 0.047(3) 0.037(3) 0.001(2) 0.010(2) 0.007(2)
N8 0.050(3) 0.049(3) 0.046(3) -0.002(3) 0.015(3) 0.012(3)
N9 0.050(3) 0.046(3) 0.047(3) -0.002(2) 0.009(3) 0.006(3)
O1 0.034(2) 0.069(3) 0.041(3) -0.004(2) 0.016(2) -0.006(2)
O2 0.062(4) 0.145(6) 0.049(4) -0.017(3) 0.027(3) -0.021(3)
O3 0.030(2) 0.048(2) 0.058(3) 0.0023(17) 0.020(2) 0.011(2)
O4 0.050(3) 0.062(3) 0.061(3) 0.010(2) 0.017(2) 0.026(3)
O5 0.049(2) 0.047(2) 0.041(3) -0.010(2) 0.011(2) -0.002(2)
O6 0.069(4) 0.074(3) 0.072(4) -0.017(3) -0.017(3) -0.013(3)
O7 0.065(7) 0.117(10) 0.093(9) 0.016(6) 0.029(6) 0.068(8)
O8 0.091(9) 0.095(9) 0.130(11) 0.010(7) 0.058(8) 0.068(8)
O9 0.093(10) 0.154(14) 0.128(13) 0.028(10) 0.032(9) 0.027(11)
O10 0.21(2) 0.19(2) 0.138(17) -0.011(16) 0.001(15) -0.008(15)
O11 0.104(11) 0.197(17) 0.086(11) 0.012(11) 0.019(9) -0.038(12)
O12 0.26(4) 0.53(6) 0.36(4) -0.24(4) 0.23(4) -0.28(5)
C1 0.049(4) 0.058(4) 0.039(4) -0.010(3) 0.017(3) -0.007(3)
C2 0.035(3) 0.043(3) 0.037(4) -0.006(3) 0.010(3) -0.003(3)
C3 0.047(4) 0.056(4) 0.043(4) -0.008(3) 0.006(3) -0.003(3)
C4 0.031(3) 0.046(4) 0.058(5) -0.002(3) 0.001(3) -0.002(3)
C5 0.033(3) 0.043(3) 0.057(4) -0.001(3) 0.014(3) 0.000(3)
C6 0.030(3) 0.032(3) 0.054(4) 0.006(2) 0.016(3) 0.014(3)
C7 0.054(5) 0.135(8) 0.075(6) -0.033(5) 0.027(4) 0.015(6)
C8 0.035(4) 0.091(5) 0.057(5) -0.003(3) 0.025(3) 0.011(4)
C9 0.056(5) 0.095(6) 0.050(5) 0.007(4) 0.030(4) 0.006(4)
C10 0.047(4) 0.067(4) 0.040(4) 0.006(3) 0.023(3) -0.001(3)
C11 0.061(5) 0.091(6) 0.061(5) -0.001(4) 0.014(4) -0.027(5)
C12 0.033(3) 0.046(3) 0.034(3) -0.003(3) 0.013(3) -0.003(3)
C13 0.035(3) 0.048(3) 0.033(3) -0.007(3) 0.015(3) -0.006(3)
C14 0.049(4) 0.047(4) 0.047(4) -0.006(3) 0.023(3) -0.001(3)
C15 0.049(4) 0.066(5) 0.066(5) -0.025(3) 0.036(4) -0.014(4)
C16 0.028(3) 0.061(4) 0.064(5) -0.005(3) 0.020(3) -0.011(4)
C17 0.030(3) 0.050(4) 0.036(3) 0.002(3) 0.009(2) -0.005(3)
C18 0.030(4) 0.144(10) 0.119(9) 0.004(4) -0.011(5) 0.029(7)
C19 0.026(3) 0.091(6) 0.066(5) 0.017(4) 0.006(3) 0.004(5)
C20 0.047(4) 0.086(6) 0.089(6) 0.028(4) 0.018(4) 0.027(5)
C21 0.046(4) 0.067(5) 0.068(5) 0.022(4) 0.020(3) 0.017(4)
C22 0.090(7) 0.067(6) 0.182(12) 0.028(5) 0.064(7) 0.059(7)
C23 0.054(4) 0.051(4) 0.045(4) 0.004(3) 0.009(3) -0.011(3)
C24 0.043(4) 0.055(4) 0.040(4) 0.009(3) 0.009(3) 0.004(3)
C25 0.076(5) 0.072(5) 0.041(4) 0.005(4) 0.003(4) 0.007(4)
C26 0.080(5) 0.083(6) 0.042(4) 0.003(5) 0.008(4) 0.015(4)
C27 0.073(5) 0.066(5) 0.058(5) 0.009(4) 0.031(4) 0.026(4)
C28 0.042(3) 0.055(4) 0.048(4) 0.007(3) 0.014(3) 0.013(3)
C29 0.064(5) 0.082(6) 0.095(7) -0.012(4) 0.029(5) 0.031(5)
C30 0.050(4) 0.052(4) 0.080(6) 0.003(3) 0.025(4) 0.025(4)
C31 0.064(5) 0.051(4) 0.074(6) -0.015(4) 0.007(4) 0.013(4)
C32 0.068(5) 0.045(4) 0.052(4) 0.000(3) -0.003(4) 0.009(3)
C33 0.131(8) 0.057(5) 0.053(5) -0.012(5) 0.004(5) -0.008(4)
C34 0.055(13) 0.15(3) 0.21(4) -0.018(13) 0.014(17) 0.05(2)

loop_
_atom_type_symbol
_atom_type_description
_atom_type_scat_dispersion_real
_atom_type_scat_dispersion_imag
_atom_type_scat_source
C C 0.0033 0.0016 'International Tables Vol C Tables 4.2.6.8 and 6.1.1.4'
H H 0.0000 0.0000 'International Tables Vol C Tables 4.2.6.8 and 6.1.1.4'
N N 0.0061 0.0033 'International Tables Vol C Tables 4.2.6.8 and 6.1.1.4'
O O 0.0106 0.0060 'International Tables Vol C Tables 4.2.6.8 and 6.1.1.4'
Gd Gd -0.1653 3.9035 'International Tables Vol C Tables 4.2.6.8 and 6.1.1.4'

loop_
_geom_angle_atom_site_label_1
_geom_angle_atom_site_label_2
_geom_angle_atom_site_label_3
_geom_angle
O3 Gd1 O1 83.26(16)
O3 Gd1 O5 87.15(14)
O1 Gd1 O5 141.23(14)
O3 Gd1 N4 65.55(14)
O1 Gd1 N4 74.60(15)
O5 Gd1 N4 67.26(15)
O3 Gd1 N7 136.58(16)
O1 Gd1 N7 139.55(17)
O5 Gd1 N7 63.68(15)
N4 Gd1 N7 122.31(15)
O3 Gd1 N1 73.43(15)
O1 Gd1 N1 64.52(14)
O5 Gd1 N1 146.42(15)
N4 Gd1 N1 124.37(15)
N7 Gd1 N1 113.28(16)
O3 Gd1 N6 126.86(16)
O1 Gd1 N6 79.98(16)
O5 Gd1 N6 76.13(17)
N4 Gd1 N6 61.43(16)
N7 Gd1 N6 78.75(17)
N1 Gd1 N6 137.39(17)
O3 Gd1 N3 77.70(15)
O1 Gd1 N3 124.68(15)
O5 Gd1 N3 89.28(15)
N4 Gd1 N3 136.50(15)
N7 Gd1 N3 70.93(16)
N1 Gd1 N3 60.34(15)
N6 Gd1 N3 149.67(16)
O3 Gd1 N9 141.25(15)
O1 Gd1 N9 84.22(16)
O5 Gd1 N9 123.70(15)
N4 Gd1 N9 143.76(16)
N7 Gd1 N9 60.52(16)
N1 Gd1 N9 68.06(15)
N6 Gd1 N9 86.43(16)
N3 Gd1 N9 79.74(16)
C2 N1 C6 119.2(5)
C2 N1 Gd1 115.7(4)
C6 N1 Gd1 124.8(4)
N3 N2 C8 110.0(5)
N3 N2 C6 118.2(5)
C8 N2 C6 130.9(5)
C10 N3 N2 105.9(5)
C10 N3 Gd1 134.3(4)
N2 N3 Gd1 115.0(4)
C17 N4 C13 117.7(5)
C17 N4 Gd1 124.8(4)
C13 N4 Gd1 117.3(3)
C19 N5 N6 109.9(6)
C19 N5 C17 131.5(6)
N6 N5 C17 118.0(5)
C21 N6 N5 106.2(5)
C21 N6 Gd1 134.3(5)
N5 N6 Gd1 115.4(3)
C28 N7 C24 118.1(5)
C28 N7 Gd1 123.5(4)
C24 N7 Gd1 118.4(4)
C30 N8 N9 111.0(6)
C30 N8 C28 132.7(6)
N9 N8 C28 115.6(5)
C32 N9 N8 104.0(6)
C32 N9 Gd1 132.3(4)
N8 N9 Gd1 107.7(4)
C1 O1 Gd1 126.5(4)
C12 O3 Gd1 125.9(4)
C23 O5 Gd1 125.7(4)
H7D O7 H7E 108.2
H8A O8 H8B 109.0
H9A O9 H9B 108.8
H10A O10 H10B 107.8
C34 O11 H11 109.5
H12A O12 H12B 107.6
O2 C1 O1 127.3(7)
O2 C1 C2 118.1(6)
O1 C1 C2 114.6(6)
N1 C2 C3 122.3(6)
N1 C2 C1 115.8(5)
C3 C2 C1 121.8(6)
C4 C3 C2 117.5(6)
C4 C3 H3 121.2
C2 C3 H3 121.2
C5 C4 C3 120.5(6)
C5 C4 H4 119.7
C3 C4 H4 119.7
C4 C5 C6 118.7(6)
C4 C5 H5 120.6
C6 C5 H5 120.6
N1 C6 N2 114.3(5)
N1 C6 C5 121.6(6)
N2 C6 C5 124.0(6)
C8 C7 H7A 109.5
C8 C7 H7B 109.5
H7A C7 H7B 109.5
C8 C7 H7C 109.5
H7A C7 H7C 109.5
H7B C7 H7C 109.5
C9 C8 N2 106.4(6)
C9 C8 C7 127.9(7)
N2 C8 C7 125.5(7)
C8 C9 C10 108.0(6)
C8 C9 H9 126.0
C10 C9 H9 126.0
N3 C10 C9 109.7(6)
N3 C10 C11 121.9(6)
C9 C10 C11 128.2(7)
C10 C11 H11A 109.5
C10 C11 H11B 109.5
H11A C11 H11B 109.5
C10 C11 H11C 109.5
H11A C11 H11C 109.5
H11B C11 H11C 109.5
O4 C12 O3 125.0(5)
O4 C12 C13 120.0(5)
O3 C12 C13 114.8(5)
N4 C13 C14 123.2(5)
N4 C13 C12 114.2(5)
C14 C13 C12 122.4(6)
C13 C14 C15 118.2(6)
C13 C14 H14 120.9
C15 C14 H14 120.9
C16 C15 C14 119.9(6)
C16 C15 H15 120.0
C14 C15 H15 120.0
C15 C16 C17 117.9(6)
C15 C16 H16 121.1
C17 C16 H16 121.1
N4 C17 C16 123.1(6)
N4 C17 N5 114.1(5)
C16 C17 N5 122.8(5)
C19 C18 H18A 109.5
C19 C18 H18B 109.5
H18A C18 H18B 109.5
C19 C18 H18C 109.5
H18A C18 H18C 109.5
H18B C18 H18C 109.5
C20 C19 N5 106.5(6)
C20 C19 C18 128.8(7)
N5 C19 C18 124.7(7)
C19 C20 C21 107.6(6)
C19 C20 H20 126.2
C21 C20 H20 126.2
N6 C21 C20 109.8(7)
N6 C21 C22 122.6(6)
C20 C21 C22 127.4(7)
C21 C22 H22A 109.5
C21 C22 H22B 109.5
H22A C22 H22B 109.5
C21 C22 H22C 109.5
H22A C22 H22C 109.5
H22B C22 H22C 109.5
O6 C23 O5 125.5(7)
O6 C23 C24 119.6(6)
O5 C23 C24 114.9(5)
N7 C24 C25 123.0(7)
N7 C24 C23 113.5(5)
C25 C24 C23 123.4(6)
C24 C25 C26 119.2(7)
C24 C25 H25 120.4
C26 C25 H25 120.4
C27 C26 C25 118.4(7)
C27 C26 H26 120.8
C25 C26 H26 120.8
C26 C27 C28 118.8(7)
C26 C27 H27 120.6
C28 C27 H27 120.6
N7 C28 C27 122.6(6)
N7 C28 N8 115.0(5)
C27 C28 N8 122.4(6)
C30 C29 H29A 109.5
C30 C29 H29B 109.5
H29A C29 H29B 109.5
C30 C29 H29C 109.5
H29A C29 H29C 109.5
H29B C29 H29C 109.5
N8 C30 C31 107.3(7)
N8 C30 C29 124.4(8)
C31 C30 C29 128.3(7)
C30 C31 C32 106.6(7)
C30 C31 H31 126.7
C32 C31 H31 126.7
N9 C32 C31 111.0(7)
N9 C32 C33 120.5(8)
C31 C32 C33 128.3(7)
C32 C33 H33A 109.5
C32 C33 H33B 109.5
H33A C33 H33B 109.5
C32 C33 H33C 109.5
H33A C33 H33C 109.5
H33B C33 H33C 109.5
O11 C34 H34A 109.5
O11 C34 H34B 109.5
H34A C34 H34B 109.5
O11 C34 H34C 109.5
H34A C34 H34C 109.5
H34B C34 H34C 109.5

loop_
_geom_bond_atom_site_label_1
_geom_bond_atom_site_label_2
_geom_bond_distance
Gd1 O3 2.320(4)
Gd1 O1 2.343(4)
Gd1 O5 2.372(4)
Gd1 N4 2.512(5)
Gd1 N7 2.546(5)
Gd1 N1 2.563(4)
Gd1 N6 2.601(5)
Gd1 N3 2.659(5)
Gd1 N9 2.742(5)
N1 C2 1.329(7)
N1 C6 1.334(7)
N2 N3 1.377(7)
N2 C8 1.377(8)
N2 C6 1.387(8)
N3 C10 1.339(8)
N4 C17 1.326(7)
N4 C13 1.348(8)
N5 C19 1.368(8)
N5 N6 1.381(7)
N5 C17 1.403(7)
N6 C21 1.321(8)
N7 C28 1.321(8)
N7 C24 1.345(8)
N8 C30 1.353(9)
N8 N9 1.388(8)
N8 C28 1.409(8)
N9 C32 1.350(8)
O1 C1 1.260(7)
O2 C1 1.226(8)
O3 C12 1.275(7)
O4 C12 1.223(7)
O5 C23 1.265(7)
O6 C23 1.232(7)
O7 H7D 0.8500
O7 H7E 0.8501
O8 H8A 0.8500
O8 H8B 0.8501
O9 H9A 0.8500
O9 H9B 0.8500
O10 H10A 0.8500
O10 H10B 0.8499
O11 C34 1.44(3)
O11 H11 0.8200
O12 H12A 0.8501
O12 H12B 0.8400
C1 C2 1.520(9)
C2 C3 1.403(8)
C3 C4 1.379(9)
C3 H3 0.9300
C4 C5 1.357(9)
C4 H4 0.9300
C5 C6 1.400(8)
C5 H5 0.9300
C7 C8 1.525(9)
C7 H7A 0.9600
C7 H7B 0.9600
C7 H7C 0.9600
C8 C9 1.349(10)
C9 C10 1.386(9)
C9 H9 0.9300
C10 C11 1.483(9)
C11 H11A 0.9600
C11 H11B 0.9600
C11 H11C 0.9600
C12 C13 1.522(8)
C13 C14 1.367(8)
C14 C15 1.380(9)
C14 H14 0.9300
C15 C16 1.375(9)
C15 H15 0.9300
C16 C17 1.391(9)
C16 H16 0.9300
C18 C19 1.536(11)
C18 H18A 0.9600
C18 H18B 0.9600
C18 H18C 0.9600
C19 C20 1.351(11)
C20 C21 1.393(10)
C20 H20 0.9300
C21 C22 1.494(11)
C22 H22A 0.9600
C22 H22B 0.9600
C22 H22C 0.9600
C23 C24 1.518(10)
C24 C25 1.359(9)
C25 C26 1.395(11)
C25 H25 0.9300
C26 C27 1.368(10)
C26 H26 0.9300
C27 C28 1.400(9)
C27 H27 0.9300
C29 C30 1.502(11)
C29 H29A 0.9600
C29 H29B 0.9600
C29 H29C 0.9600
C30 C31 1.361(11)
C31 C32 1.385(11)
C31 H31 0.9300
C32 C33 1.482(11)
C33 H33A 0.9600
C33 H33B 0.9600
C33 H33C 0.9600
C34 H34A 0.9600
C34 H34B 0.9600
C34 H34C 0.9600

loop_
_geom_hbond_atom_site_label_D
_geom_hbond_atom_site_label_H
_geom_hbond_atom_site_label_A
_geom_hbond_site_symmetry_A
_geom_hbond_distance_DH
_geom_hbond_distance_HA
_geom_hbond_distance_DA
_geom_hbond_angle_DHA
O7 H7D O8 . 0.85 2.23 3.074(19) 172
O7 H7E O2 4_565 0.85 2.07 2.914(13) 172
O8 H8A O4 3_657 0.85 1.96 2.740(11) 153
O8 H8B O11 . 0.85 2.15 2.93(2) 153
O9 H9A O8 . 0.85 1.81 2.633(18) 162
O9 H9B O6 2_556 0.85 1.94 2.765(17) 162
O10 H10A O7 . 0.85 2.07 2.64(2) 124
O11 H11 O2 4_565 0.82 2.14 2.664(17) 122
O12 H12A O6 3_656 0.85 2.15 2.89(3) 146
O12 H12B O9 4_665 0.84 1.74 2.49(5) 147
O12 H12B O8 4_665 0.85 2.47 3.12(4) 133

loop_
_geom_torsion_atom_site_label_1
_geom_torsion_atom_site_label_2
_geom_torsion_atom_site_label_3
_geom_torsion_atom_site_label_4
_geom_torsion
O3 Gd1 N1 C2 -78.6(4)
O1 Gd1 N1 C2 11.7(4)
O5 Gd1 N1 C2 -135.8(4)
N4 Gd1 N1 C2 -35.2(5)
N7 Gd1 N1 C2 147.2(4)
N6 Gd1 N1 C2 48.3(5)
N3 Gd1 N1 C2 -163.7(5)
N9 Gd1 N1 C2 105.9(4)
O3 Gd1 N1 C6 96.7(5)
O1 Gd1 N1 C6 -173.0(5)
O5 Gd1 N1 C6 39.5(6)
N4 Gd1 N1 C6 140.1(4)
N7 Gd1 N1 C6 -37.5(5)
N6 Gd1 N1 C6 -136.4(4)
N3 Gd1 N1 C6 11.6(4)
N9 Gd1 N1 C6 -78.9(5)
C8 N2 N3 C10 1.2(7)
C6 N2 N3 C10 -169.1(5)
C8 N2 N3 Gd1 -157.8(4)
C6 N2 N3 Gd1 31.9(6)
O3 Gd1 N3 C10 109.9(6)
O1 Gd1 N3 C10 -177.4(6)
O5 Gd1 N3 C10 22.6(6)
N4 Gd1 N3 C10 77.5(6)
N7 Gd1 N3 C10 -39.7(6)
N1 Gd1 N3 C10 -172.4(7)
N6 Gd1 N3 C10 -37.6(8)
N9 Gd1 N3 C10 -101.9(6)
O3 Gd1 N3 N2 -98.9(4)
O1 Gd1 N3 N2 -26.2(4)
O5 Gd1 N3 N2 173.8(4)
N4 Gd1 N3 N2 -131.3(4)
N7 Gd1 N3 N2 111.5(4)
N1 Gd1 N3 N2 -21.2(3)
N6 Gd1 N3 N2 113.6(4)
N9 Gd1 N3 N2 49.3(4)
O3 Gd1 N4 C17 -168.9(5)
O1 Gd1 N4 C17 101.6(5)
O5 Gd1 N4 C17 -71.3(4)
N7 Gd1 N4 C17 -37.8(5)
N1 Gd1 N4 C17 144.8(4)
N6 Gd1 N4 C17 14.8(4)
N3 Gd1 N4 C17 -133.9(4)
N9 Gd1 N4 C17 45.1(6)
O3 Gd1 N4 C13 6.0(4)
O1 Gd1 N4 C13 -83.5(4)
O5 Gd1 N4 C13 103.6(4)
N7 Gd1 N4 C13 137.1(4)
N1 Gd1 N4 C13 -40.3(5)
N6 Gd1 N4 C13 -170.3(5)
N3 Gd1 N4 C13 41.1(5)
N9 Gd1 N4 C13 -139.9(4)
C19 N5 N6 C21 0.6(8)
C17 N5 N6 C21 -171.4(6)
C19 N5 N6 Gd1 -159.8(5)
C17 N5 N6 Gd1 28.2(7)
O3 Gd1 N6 C21 -178.4(6)
O1 Gd1 N6 C21 108.0(7)
O5 Gd1 N6 C21 -102.8(7)
N4 Gd1 N6 C21 -174.2(7)
N7 Gd1 N6 C21 -37.4(7)
N1 Gd1 N6 C21 74.9(7)
N3 Gd1 N6 C21 -39.4(8)
N9 Gd1 N6 C21 23.2(7)
O3 Gd1 N6 N5 -25.1(5)
O1 Gd1 N6 N5 -98.7(4)
O5 Gd1 N6 N5 50.5(4)
N4 Gd1 N6 N5 -20.9(4)
N7 Gd1 N6 N5 115.9(4)
N1 Gd1 N6 N5 -131.9(4)
N3 Gd1 N6 N5 113.9(5)
N9 Gd1 N6 N5 176.5(4)
O3 Gd1 N7 C28 -117.8(5)
O1 Gd1 N7 C28 49.9(6)
O5 Gd1 N7 C28 -170.6(5)
N4 Gd1 N7 C28 154.8(5)
N1 Gd1 N7 C28 -27.6(5)
N6 Gd1 N7 C28 109.4(5)
N3 Gd1 N7 C28 -71.7(5)
N9 Gd1 N7 C28 17.1(5)
O3 Gd1 N7 C24 63.2(5)
O1 Gd1 N7 C24 -129.2(4)
O5 Gd1 N7 C24 10.3(4)
N4 Gd1 N7 C24 -24.3(5)
N1 Gd1 N7 C24 153.4(4)
N6 Gd1 N7 C24 -69.6(5)
N3 Gd1 N7 C24 109.3(5)
N9 Gd1 N7 C24 -161.9(5)
C30 N8 N9 C32 2.7(7)
C28 N8 N9 C32 -168.8(5)
C30 N8 N9 Gd1 -141.2(4)
C28 N8 N9 Gd1 47.2(6)
O3 Gd1 N9 C32 -31.7(8)
O1 Gd1 N9 C32 39.9(7)
O5 Gd1 N9 C32 -169.1(6)
N4 Gd1 N9 C32 93.8(7)
N7 Gd1 N9 C32 -160.7(7)
N1 Gd1 N9 C32 -24.9(7)
N6 Gd1 N9 C32 120.2(7)
N3 Gd1 N9 C32 -86.9(7)
O3 Gd1 N9 N8 97.7(4)
O1 Gd1 N9 N8 169.4(4)
O5 Gd1 N9 N8 -39.6(4)
N4 Gd1 N9 N8 -136.7(3)
N7 Gd1 N9 N8 -31.2(3)
N1 Gd1 N9 N8 104.6(4)
N6 Gd1 N9 N8 -110.3(4)
N3 Gd1 N9 N8 42.6(4)
O3 Gd1 O1 C1 58.6(5)
O5 Gd1 O1 C1 135.4(5)
N4 Gd1 O1 C1 125.0(6)
N7 Gd1 O1 C1 -112.9(5)
N1 Gd1 O1 C1 -16.3(5)
N6 Gd1 O1 C1 -172.1(6)
N3 Gd1 O1 C1 -11.4(6)
N9 Gd1 O1 C1 -84.7(5)
O1 Gd1 O3 C12 62.6(5)
O5 Gd1 O3 C12 -79.8(5)
N4 Gd1 O3 C12 -13.5(4)
N7 Gd1 O3 C12 -125.5(5)
N1 Gd1 O3 C12 128.0(5)
N6 Gd1 O3 C12 -9.5(5)
N3 Gd1 O3 C12 -169.7(5)
N9 Gd1 O3 C12 134.6(4)
O3 Gd1 O5 C23 -165.5(5)
O1 Gd1 O5 C23 119.0(5)
N4 Gd1 O5 C23 129.9(5)
N7 Gd1 O5 C23 -18.7(5)
N1 Gd1 O5 C23 -111.7(5)
N6 Gd1 O5 C23 65.4(5)
N3 Gd1 O5 C23 -87.7(5)
N9 Gd1 O5 C23 -10.6(6)
Gd1 O1 C1 O2 -163.4(7)
Gd1 O1 C1 C2 17.6(8)
C6 N1 C2 C3 0.6(9)
Gd1 N1 C2 C3 176.1(5)
C6 N1 C2 C1 175.8(5)
Gd1 N1 C2 C1 -8.6(7)
O2 C1 C2 N1 176.9(7)
O1 C1 C2 N1 -4.1(9)
O2 C1 C2 C3 -7.8(10)
O1 C1 C2 C3 171.2(6)
N1 C2 C3 C4 1.7(9)
C1 C2 C3 C4 -173.3(6)
C2 C3 C4 C5 -1.7(9)
C3 C4 C5 C6 -0.4(9)
C2 N1 C6 N2 174.7(5)
Gd1 N1 C6 N2 -0.4(7)
C2 N1 C6 C5 -2.8(9)
Gd1 N1 C6 C5 -178.0(4)
N3 N2 C6 N1 -21.7(7)
C8 N2 C6 N1 170.5(6)
N3 N2 C6 C5 155.8(5)
C8 N2 C6 C5 -12.0(10)
C4 C5 C6 N1 2.8(9)
C4 C5 C6 N2 -174.5(6)
N3 N2 C8 C9 -0.5(8)
C6 N2 C8 C9 168.1(6)
N3 N2 C8 C7 175.3(7)
C6 N2 C8 C7 -16.1(12)
N2 C8 C9 C10 -0.3(9)
C7 C8 C9 C10 -176.0(8)
N2 N3 C10 C9 -1.3(7)
Gd1 N3 C10 C9 151.6(5)
N2 N3 C10 C11 174.9(6)
Gd1 N3 C10 C11 -32.1(10)
C8 C9 C10 N3 1.0(9)
C8 C9 C10 C11 -174.9(7)
Gd1 O3 C12 O4 -166.0(5)
Gd1 O3 C12 C13 18.1(7)
C17 N4 C13 C14 -0.5(9)
Gd1 N4 C13 C14 -175.8(5)
C17 N4 C13 C12 174.9(5)
Gd1 N4 C13 C12 -0.4(6)
O4 C12 C13 N4 173.6(6)
O3 C12 C13 N4 -10.2(7)
O4 C12 C13 C14 -10.9(9)
O3 C12 C13 C14 165.2(6)
N4 C13 C14 C15 0.7(9)
C12 C13 C14 C15 -174.3(6)
C13 C14 C15 C16 -0.2(10)
C14 C15 C16 C17 -0.5(10)
C13 N4 C17 C16 -0.2(9)
Gd1 N4 C17 C16 174.7(5)
C13 N4 C17 N5 178.7(5)
Gd1 N4 C17 N5 -6.4(7)
C15 C16 C17 N4 0.7(10)
C15 C16 C17 N5 -178.1(6)
C19 N5 C17 N4 174.7(7)
N6 N5 C17 N4 -15.4(8)
C19 N5 C17 C16 -6.4(11)
N6 N5 C17 C16 163.5(6)
N6 N5 C19 C20 -1.2(9)
C17 N5 C19 C20 169.4(7)
N6 N5 C19 C18 179.2(8)
C17 N5 C19 C18 -10.2(13)
N5 C19 C20 C21 1.3(10)
C18 C19 C20 C21 -179.2(9)
N5 N6 C21 C20 0.2(8)
Gd1 N6 C21 C20 155.2(6)
N5 N6 C21 C22 175.4(8)
Gd1 N6 C21 C22 -29.6(12)
C19 C20 C21 N6 -0.9(10)
C19 C20 C21 C22 -175.9(9)
Gd1 O5 C23 O6 -159.2(6)
Gd1 O5 C23 C24 23.5(8)
C28 N7 C24 C25 -0.3(10)
Gd1 N7 C24 C25 178.8(6)
C28 N7 C24 C23 176.9(6)
Gd1 N7 C24 C23 -4.0(7)
O6 C23 C24 N7 171.6(6)
O5 C23 C24 N7 -11.0(9)
O6 C23 C24 C25 -11.2(11)
O5 C23 C24 C25 166.2(7)
N7 C24 C25 C26 -0.1(12)
C23 C24 C25 C26 -177.1(7)
C24 C25 C26 C27 -0.3(12)
C25 C26 C27 C28 1.0(12)
C24 N7 C28 C27 1.2(10)
Gd1 N7 C28 C27 -177.9(5)
C24 N7 C28 N8 179.4(6)
Gd1 N7 C28 N8 0.3(8)
C26 C27 C28 N7 -1.5(11)
C26 C27 C28 N8 -179.6(7)
C30 N8 C28 N7 155.9(7)
N9 N8 C28 N7 -34.9(8)
C30 N8 C28 C27 -25.9(11)
N9 N8 C28 C27 143.3(6)
N9 N8 C30 C31 -1.7(8)
C28 N8 C30 C31 167.9(7)
N9 N8 C30 C29 176.0(6)
C28 N8 C30 C29 -14.4(12)
N8 C30 C31 C32 -0.1(8)
C29 C30 C31 C32 -177.6(7)
N8 N9 C32 C31 -2.7(7)
Gd1 N9 C32 C31 128.0(6)
N8 N9 C32 C33 173.5(6)
Gd1 N9 C32 C33 -55.8(10)
C30 C31 C32 N9 1.8(9)
C30 C31 C32 C33 -174.0(7)
